data_7135225
loop_
_publ_author_name
'Benny, Annabel'
'Vijayan, Devika'
'Thayalan, Rajeshkumar'
'Maron, Laurent'
'Venugopal, Ajay'

_publ_section_title
;
 An aldehyde-stabilised alkoxyaluminium dication.
;
_journal_issue 82
_journal_name_full 'Chemical communications (Cambridge, England)'
_journal_page_first 16074
_journal_page_last 16077
_journal_paper_doi 10.1039/d5cc04034e
_journal_volume 61
_journal_year 2025
_chemical_formula_moiety 'C8 H10 Cl2 N Sb'
_chemical_formula_sum 'C8 H10 Cl2 N Sb'
_chemical_formula_weight 312.82
_space_group_crystal_system monoclinic
_space_group_IT_number 14
_space_group_name_Hall '-P 2ybc'
_space_group_name_H-M_alt 'P 1 21/c 1'
_atom_sites_solution_hydrogens geom
_audit_creation_method SHELXL-2017/1
_audit_update_record
;
2025-07-15 deposited with the CCDC.	2025-09-05 downloaded from the CCDC.
;
_cell_angle_alpha 90
_cell_angle_beta 97.081(3)
_cell_angle_gamma 90
_cell_formula_units_Z 4
_cell_length_a 9.0035(9)
_cell_length_b 7.6161(7)
_cell_length_c 16.2664(16)
_cell_measurement_reflns_used 5510
_cell_measurement_temperature 150(2)
_cell_measurement_theta_max 28.28
_cell_measurement_theta_min 2.52
_cell_volume 1106.90(19)
_computing_cell_refinement 'APEX3/SAINT (Bruker, 2016)'
_computing_data_collection 'APEX3 (Bruker, 2016)'
_computing_data_reduction 'SAINT/XPREP (Bruker, 2016)'
_computing_molecular_graphics 'ORTEP3 (Farrugia, 1997) and Mercury (Bruno et al., 2002)'
_computing_publication_material 'SHELXL-2014 (Sheldrick, 2014)'
_computing_structure_refinement 'SHELXL-2017/1 (Sheldrick, 2017)'
_computing_structure_solution 'SHELXT 2014/5 (Sheldrick, 2014)'
_diffrn_ambient_temperature 150(2)
_diffrn_detector_area_resol_mean 0
_diffrn_measured_fraction_theta_full 0.997
_diffrn_measured_fraction_theta_max 0.997
_diffrn_measurement_device_type 'Bruker KAPPA APEX-II CCD'
_diffrn_measurement_method '\f and \w scans'
_diffrn_radiation_type MoK\a
_diffrn_radiation_wavelength 0.71073
_diffrn_reflns_av_unetI/netI 0.0405
_diffrn_reflns_Laue_measured_fraction_full 0.997
_diffrn_reflns_Laue_measured_fraction_max 0.997
_diffrn_reflns_limit_h_max 11
_diffrn_reflns_limit_h_min -11
_diffrn_reflns_limit_k_max 9
_diffrn_reflns_limit_k_min 0
_diffrn_reflns_limit_l_max 20
_diffrn_reflns_limit_l_min 0
_diffrn_reflns_number 2310
_diffrn_reflns_point_group_measured_fraction_full 0.997
_diffrn_reflns_point_group_measured_fraction_max 0.997
_diffrn_reflns_theta_full 25.242
_diffrn_reflns_theta_max 25.999
_diffrn_reflns_theta_min 3.515
_diffrn_source 'sealed tube'
_exptl_absorpt_coefficient_mu 2.925
_exptl_absorpt_correction_T_max 0.720
_exptl_absorpt_correction_T_min 0.540
_exptl_absorpt_correction_type multi-scan
_exptl_absorpt_process_details 'SADABS (Bruker, 2016)'
_exptl_crystal_colour colourless
_exptl_crystal_density_diffrn 1.877
_exptl_crystal_density_meas 1.877
_exptl_crystal_description BLOCK
_exptl_crystal_F_000 600
_exptl_crystal_size_max 0.240
_exptl_crystal_size_mid 0.180
_exptl_crystal_size_min 0.120
_refine_diff_density_max 4.166
_refine_diff_density_min -4.660
_refine_diff_density_rms 1.376
_refine_ls_extinction_method none
_refine_ls_goodness_of_fit_ref 1.178
_refine_ls_hydrogen_treatment constr
_refine_ls_matrix_type full
_refine_ls_number_parameters 112
_refine_ls_number_reflns 2310
_refine_ls_number_restraints 0
_refine_ls_restrained_S_all 1.178
_refine_ls_R_factor_all 0.0444
_refine_ls_R_factor_gt 0.0368
_refine_ls_shift/su_max 0.000
_refine_ls_shift/su_mean 0.000
_refine_ls_structure_factor_coef Fsqd
_refine_ls_weighting_details 'w=1/[\s^2^(Fo^2^)+(0.0335P)^2^+5.0792P] where P=(Fo^2^+2Fc^2^)/3'
_refine_ls_weighting_scheme calc
_refine_ls_wR_factor_gt 0.1001
_refine_ls_wR_factor_ref 0.1047
_reflns_Friedel_coverage 0.000
_reflns_number_gt 1980
_reflns_number_total 2310
_reflns_threshold_expression 'I > 2\s(I)'
_cod_data_source_file d5cc04034e2.cif
_cod_data_source_block compound1
_cod_original_sg_symbol_H-M 'P 21/c'
_cod_database_code 7135225
_shelx_shelxl_version_number 2017/1
_shelx_space_group_comment
;
The symmetry employed for this shelxl refinement is uniquely defined
by the following loop, which should always be used as a source of
symmetry information in preference to the above space-group names.
They are only intended as comments.
;
_shelx_estimated_absorpt_t_min 0.540
_shelx_estimated_absorpt_t_max 0.720

loop_
_space_group_symop_operation_xyz
'x, y, z'
'-x, y+1/2, -z+1/2'
'-x, -y, -z'
'x, -y-1/2, z-1/2'

loop_
_atom_site_label
_atom_site_type_symbol
_atom_site_fract_x
_atom_site_fract_y
_atom_site_fract_z
_atom_site_U_iso_or_equiv
_atom_site_adp_type
_atom_site_occupancy
_atom_site_site_symmetry_order
_atom_site_calc_flag
_atom_site_refinement_flags_posn
_atom_site_refinement_flags_adp
_atom_site_refinement_flags_occupancy
_atom_site_disorder_assembly
_atom_site_disorder_group
C1 C 0.8119(6) 0.5122(7) 0.3474(3) 0.0224(11) Uani 1 1 d . . . . .
C2 C 0.7225(6) 0.3840(7) 0.3047(3) 0.0253(11) Uani 1 1 d . . . . .
C3 C 0.7240(7) 0.3562(8) 0.2213(4) 0.0335(13) Uani 1 1 d . . . . .
H3 H 0.663567 0.267461 0.193023 0.040 Uiso 1 1 calc R U . . .
C4 C 0.8162(8) 0.4616(9) 0.1791(4) 0.0366(15) Uani 1 1 d . . . . .
H4 H 0.817999 0.445294 0.121335 0.044 Uiso 1 1 calc R U . . .
C5 C 0.9050(7) 0.5893(9) 0.2204(4) 0.0359(14) Uani 1 1 d . . . . .
H5 H 0.967175 0.660061 0.190824 0.043 Uiso 1 1 calc R U . . .
C6 C 0.9043(7) 0.6154(8) 0.3050(4) 0.0313(13) Uani 1 1 d . . . . .
H6 H 0.966195 0.702701 0.333409 0.038 Uiso 1 1 calc R U . . .
C7 C 0.4700(7) 0.3016(9) 0.3293(4) 0.0437(16) Uani 1 1 d . . . . .
H7A H 0.439620 0.424773 0.322341 0.065 Uiso 1 1 calc R U . . .
H7B H 0.413309 0.245530 0.369811 0.065 Uiso 1 1 calc R U . . .
H7C H 0.449900 0.240588 0.276028 0.065 Uiso 1 1 calc R U . . .
C8 C 0.6816(9) 0.1096(8) 0.3757(5) 0.0471(18) Uani 1 1 d . . . . .
H8A H 0.666956 0.041755 0.324137 0.071 Uiso 1 1 calc R U . . .
H8B H 0.623049 0.056881 0.416259 0.071 Uiso 1 1 calc R U . . .
H8C H 0.787867 0.109127 0.397757 0.071 Uiso 1 1 calc R U . . .
N1 N 0.6315(5) 0.2923(6) 0.3589(3) 0.0299(11) Uani 1 1 d . . . . .
Cl1 Cl 0.55317(15) 0.69777(19) 0.44555(9) 0.0318(3) Uani 1 1 d . . . . .
Cl2 Cl 0.93727(15) 0.74535(19) 0.50929(9) 0.0310(3) Uani 1 1 d . . . . .
Sb1 Sb 0.76159(4) 0.49931(4) 0.47112(2) 0.02138(15) Uani 1 1 d . . . . .

loop_
_atom_site_aniso_label
_atom_site_aniso_U_11
_atom_site_aniso_U_22
_atom_site_aniso_U_33
_atom_site_aniso_U_23
_atom_site_aniso_U_13
_atom_site_aniso_U_12
C1 0.021(3) 0.025(3) 0.022(3) -0.001(2) 0.001(2) -0.002(2)
C2 0.028(3) 0.021(3) 0.024(3) 0.003(2) -0.003(2) 0.001(2)
C3 0.047(4) 0.025(3) 0.026(3) -0.004(2) -0.007(3) 0.006(3)
C4 0.047(4) 0.041(3) 0.023(3) 0.000(3) 0.006(3) 0.018(3)
C5 0.034(3) 0.045(4) 0.031(3) 0.008(3) 0.011(3) 0.002(3)
C6 0.033(3) 0.032(3) 0.029(3) 0.000(2) 0.005(2) -0.009(2)
C7 0.036(3) 0.048(4) 0.043(4) 0.008(3) -0.011(3) -0.019(3)
C8 0.066(5) 0.022(3) 0.049(4) 0.005(3) -0.010(3) -0.012(3)
N1 0.034(3) 0.025(2) 0.029(3) 0.0043(19) -0.005(2) -0.011(2)
Cl1 0.0260(6) 0.0303(7) 0.0396(8) 0.0134(6) 0.0059(6) 0.0019(6)
Cl2 0.0293(7) 0.0314(7) 0.0316(7) -0.0103(6) 0.0001(5) -0.0065(6)
Sb1 0.0188(2) 0.0257(2) 0.0195(2) 0.00469(13) 0.00202(14) -0.00307(13)

loop_
_atom_type_symbol
_atom_type_description
_atom_type_scat_dispersion_real
_atom_type_scat_dispersion_imag
_atom_type_scat_source
C C 0.0033 0.0016 'International Tables Vol C Tables 4.2.6.8 and 6.1.1.4'
H H 0.0000 0.0000 'International Tables Vol C Tables 4.2.6.8 and 6.1.1.4'
N N 0.0061 0.0033 'International Tables Vol C Tables 4.2.6.8 and 6.1.1.4'
Cl Cl 0.1484 0.1585 'International Tables Vol C Tables 4.2.6.8 and 6.1.1.4'
Sb Sb -0.5866 1.5461 'International Tables Vol C Tables 4.2.6.8 and 6.1.1.4'

loop_
_geom_angle_atom_site_label_1
_geom_angle_atom_site_label_2
_geom_angle_atom_site_label_3
_geom_angle
_geom_angle_site_symmetry_1
_geom_angle_site_symmetry_3
_geom_angle_publ_flag
C6 C1 C2 119.6(5) . . ?
C6 C1 Sb1 135.2(4) . . ?
C2 C1 Sb1 105.2(4) . . ?
C3 C2 C1 121.6(5) . . ?
C3 C2 N1 126.8(5) . . ?
C1 C2 N1 111.6(5) . . ?
C2 C3 C4 118.4(6) . . ?
C2 C3 H3 120.8 . . ?
C4 C3 H3 120.8 . . ?
C5 C4 C3 120.7(6) . . ?
C5 C4 H4 119.7 . . ?
C3 C4 H4 119.7 . . ?
C4 C5 C6 120.6(6) . . ?
C4 C5 H5 119.7 . . ?
C6 C5 H5 119.7 . . ?
C1 C6 C5 119.1(6) . . ?
C1 C6 H6 120.5 . . ?
C5 C6 H6 120.5 . . ?
N1 C7 H7A 109.5 . . ?
N1 C7 H7B 109.5 . . ?
H7A C7 H7B 109.5 . . ?
N1 C7 H7C 109.5 . . ?
H7A C7 H7C 109.5 . . ?
H7B C7 H7C 109.5 . . ?
N1 C8 H8A 109.5 . . ?
N1 C8 H8B 109.5 . . ?
H8A C8 H8B 109.5 . . ?
N1 C8 H8C 109.5 . . ?
H8A C8 H8C 109.5 . . ?
H8B C8 H8C 109.5 . . ?
C2 N1 C7 112.6(4) . . ?
C2 N1 C8 112.5(5) . . ?
C7 N1 C8 111.8(5) . . ?
C2 N1 Sb1 84.0(3) . . ?
C7 N1 Sb1 123.0(4) . . ?
C8 N1 Sb1 110.1(4) . . ?
C1 Sb1 Cl1 93.44(15) . . ?
C1 Sb1 Cl2 89.91(14) . . ?
Cl1 Sb1 Cl2 91.62(5) . . ?
C1 Sb1 N1 59.21(17) . . ?
Cl1 Sb1 N1 89.15(12) . . ?
Cl2 Sb1 N1 149.09(11) . . ?

loop_
_geom_bond_atom_site_label_1
_geom_bond_atom_site_label_2
_geom_bond_distance
_geom_bond_site_symmetry_2
_geom_bond_publ_flag
C1 C6 1.388(8) . ?
C1 C2 1.394(7) . ?
C1 Sb1 2.119(5) . ?
C2 C3 1.376(8) . ?
C2 N1 1.454(7) . ?
C3 C4 1.395(9) . ?
C3 H3 0.9500 . ?
C4 C5 1.380(10) . ?
C4 H4 0.9500 . ?
C5 C6 1.391(8) . ?
C5 H5 0.9500 . ?
C6 H6 0.9500 . ?
C7 N1 1.476(8) . ?
C7 H7A 0.9800 . ?
C7 H7B 0.9800 . ?
C7 H7C 0.9800 . ?
C8 N1 1.477(8) . ?
C8 H8A 0.9800 . ?
C8 H8B 0.9800 . ?
C8 H8C 0.9800 . ?
N1 Sb1 2.581(5) . ?
Cl1 Sb1 2.4055(14) . ?
Cl2 Sb1 2.4813(14) . ?

loop_
_geom_torsion_atom_site_label_1
_geom_torsion_atom_site_label_2
_geom_torsion_atom_site_label_3
_geom_torsion_atom_site_label_4
_geom_torsion
_geom_torsion_site_symmetry_1
_geom_torsion_site_symmetry_2
_geom_torsion_site_symmetry_3
_geom_torsion_site_symmetry_4
_geom_torsion_publ_flag
C6 C1 C2 C3 0.3(9) . . . . ?
Sb1 C1 C2 C3 179.0(4) . . . . ?
C6 C1 C2 N1 -178.8(5) . . . . ?
Sb1 C1 C2 N1 0.0(5) . . . . ?
C1 C2 C3 C4 -0.8(9) . . . . ?
N1 C2 C3 C4 178.1(5) . . . . ?
C2 C3 C4 C5 0.7(9) . . . . ?
C3 C4 C5 C6 0.0(10) . . . . ?
C2 C1 C6 C5 0.4(9) . . . . ?
Sb1 C1 C6 C5 -177.8(5) . . . . ?
C4 C5 C6 C1 -0.6(9) . . . . ?
C3 C2 N1 C7 -55.6(8) . . . . ?
C1 C2 N1 C7 123.3(5) . . . . ?
C3 C2 N1 C8 71.8(7) . . . . ?
C1 C2 N1 C8 -109.2(6) . . . . ?
C3 C2 N1 Sb1 -178.9(6) . . . . ?
C1 C2 N1 Sb1 0.0(4) . . . . ?
